data_7128121
loop_
_publ_author_name
'Zhou, Fei'
'Li, Can'
'Li, Meng'
'Jin, Yangbin'
'Jiang, Huanfeng'
'Zhang, Yingjun'
'Wu, Wanqing'

_publ_section_title
;
 Synthesis of 2-isoxazolyl-2,3-dihydrobenzofurans <i>via</i>
 palladium-catalyzed cascade cyclization of alkenyl ethers.
;
_journal_issue 39
_journal_name_full 'Chemical communications (Cambridge, England)'
_journal_page_first 4799
_journal_page_last 4802
_journal_paper_doi 10.1039/d1cc00709b
_journal_volume 57
_journal_year 2021
_chemical_formula_moiety 'C23 H16 F N O2'
_chemical_formula_sum 'C23 H16 F N O2'
_chemical_formula_weight 357.37
_space_group_crystal_system triclinic
_space_group_IT_number 2
_space_group_name_Hall '-P 1'
_space_group_name_H-M_alt 'P -1'
_atom_sites_solution_hydrogens geom
_atom_sites_solution_primary dual
_audit_creation_date 2019-11-04
_audit_creation_method
;
Olex2 1.2
(compiled 2018.05.29 svn.r3508 for OlexSys, GUI svn.r5506)
;
_audit_update_record
;
2020-04-30 deposited with the CCDC.	2021-03-31 downloaded from the CCDC.
;
_cell_angle_alpha 72.075(2)
_cell_angle_beta 83.916(2)
_cell_angle_gamma 83.801(2)
_cell_formula_units_Z 2
_cell_length_a 5.7119(3)
_cell_length_b 11.2727(7)
_cell_length_c 14.3335(8)
_cell_measurement_reflns_used 2922
_cell_measurement_temperature 170
_cell_measurement_theta_max 25.918
_cell_measurement_theta_min 2.754
_cell_volume 870.39(9)
_computing_cell_refinement 'SAINT V8.38A (?, 2016)'
_computing_data_reduction 'SAINT V8.38A (?, 2016)'
_computing_molecular_graphics 'Olex2 (Dolomanov et al., 2009)'
_computing_publication_material 'Olex2 (Dolomanov et al., 2009)'
_computing_structure_refinement 'ShelXL (Sheldrick, 2015)'
_computing_structure_solution 'ShelXT (Sheldrick, 2015)'
_diffrn_ambient_temperature 170
_diffrn_measured_fraction_theta_full 0.995
_diffrn_measured_fraction_theta_max 0.989
_diffrn_measurement_device_type 'D8 VENTURE '
_diffrn_radiation_type MoK\a
_diffrn_radiation_wavelength 0.71073
_diffrn_reflns_av_R_equivalents 0.0368
_diffrn_reflns_av_unetI/netI 0.0472
_diffrn_reflns_Laue_measured_fraction_full 0.995
_diffrn_reflns_Laue_measured_fraction_max 0.989
_diffrn_reflns_limit_h_max 7
_diffrn_reflns_limit_h_min -6
_diffrn_reflns_limit_k_max 14
_diffrn_reflns_limit_k_min -14
_diffrn_reflns_limit_l_max 17
_diffrn_reflns_limit_l_min -17
_diffrn_reflns_number 9745
_diffrn_reflns_point_group_measured_fraction_full 0.995
_diffrn_reflns_point_group_measured_fraction_max 0.989
_diffrn_reflns_theta_full 25.242
_diffrn_reflns_theta_max 26.390
_diffrn_reflns_theta_min 2.754
_exptl_absorpt_coefficient_mu 0.094
_exptl_absorpt_correction_T_max 0.7454
_exptl_absorpt_correction_T_min 0.6990
_exptl_absorpt_correction_type multi-scan
_exptl_absorpt_process_details
'SADABS-2016/2 (Bruker,2016/2) was used for absorption correction. wR2(int) was 0.0890 before and 0.0461 after correction. The Ratio of minimum to maximum transmission is 0.9378. The \l/2 correction factor is Not present.'
_exptl_crystal_colour colourless
_exptl_crystal_colour_primary colourless
_exptl_crystal_density_diffrn 1.364
_exptl_crystal_description needle
_exptl_crystal_F_000 372
_exptl_crystal_size_max 0.15
_exptl_crystal_size_mid 0.08
_exptl_crystal_size_min 0.02
_refine_diff_density_max 0.177
_refine_diff_density_min -0.251
_refine_diff_density_rms 0.049
_refine_ls_extinction_method none
_refine_ls_goodness_of_fit_ref 1.077
_refine_ls_hydrogen_treatment constr
_refine_ls_matrix_type full
_refine_ls_number_parameters 253
_refine_ls_number_reflns 3517
_refine_ls_number_restraints 0
_refine_ls_restrained_S_all 1.077
_refine_ls_R_factor_all 0.0863
_refine_ls_R_factor_gt 0.0526
_refine_ls_shift/su_max 0.000
_refine_ls_shift/su_mean 0.000
_refine_ls_structure_factor_coef Fsqd
_refine_ls_weighting_details 'w=1/[\s^2^(Fo^2^)+(0.0394P)^2^+0.3574P] where P=(Fo^2^+2Fc^2^)/3'
_refine_ls_weighting_scheme calc
_refine_ls_wR_factor_gt 0.1046
_refine_ls_wR_factor_ref 0.1204
_reflns_Friedel_coverage 0.000
_reflns_number_gt 2457
_reflns_number_total 3517
_reflns_threshold_expression 'I > 2\s(I)'
_cod_data_source_file d1cc00709b2.cif
_cod_data_source_block 1104zf1_0m
_cod_depositor_comments 'Adding full bibliography for 7128121--7128122.cif.'
_cod_database_code 7128121
_shelx_shelxl_version_number 2018/3
_shelx_space_group_comment
;
The symmetry employed for this shelxl refinement is uniquely defined
by the following loop, which should always be used as a source of
symmetry information in preference to the above space-group names.
They are only intended as comments.
;
_shelx_estimated_absorpt_t_max 0.998
_shelx_estimated_absorpt_t_min 0.986
_olex2_refinement_description
;
1. Fixed Uiso
 At 1.2 times of:
  All C(H) groups, All C(H,H) groups
2. Others
 Fixed Sof: F2(0.8) H6(0.75) H13(0.25) F1(0.2)
3.a Ternary CH refined with riding coordinates:
 C16(H16)
3.b Secondary CH2 refined with riding coordinates:
 C17(H17A,H17B)
3.c Aromatic/amide H refined with riding coordinates:
 C4(H4), C15(H15), C2(H2), C23(H23), C11(H11), C1(H1), C5(H5), C6(H6),
 C12(H12), C20(H20), C13(H13), C14(H14), C22(H22), C21(H21)
;
_olex2_submission_special_instructions 'No special instructions were received'

loop_
_space_group_symop_operation_xyz
'x, y, z'
'-x, -y, -z'

loop_
_atom_site_label
_atom_site_type_symbol
_atom_site_fract_x
_atom_site_fract_y
_atom_site_fract_z
_atom_site_U_iso_or_equiv
_atom_site_adp_type
_atom_site_occupancy
_atom_site_site_symmetry_order
_atom_site_calc_flag
_atom_site_refinement_flags_posn
_atom_site_refinement_flags_adp
_atom_site_refinement_flags_occupancy
_atom_site_disorder_assembly
_atom_site_disorder_group
O2 O 0.3488(2) 0.27938(14) 0.66167(10) 0.0348(4) Uani 1 1 d . . . . .
O1 O 0.4631(3) 0.32643(15) 0.95202(11) 0.0416(4) Uani 1 1 d . . . . .
F2 F 1.3657(3) -0.10541(16) 0.76200(13) 0.0514(5) Uani 0.8 1 d . . P A 1
N1 N 0.6423(3) 0.23095(17) 0.94615(12) 0.0358(5) Uani 1 1 d . . . . .
C18 C 0.6513(4) 0.33068(19) 0.54051(14) 0.0285(5) Uani 1 1 d . . . . .
C8 C 0.5075(4) 0.32453(19) 0.79591(14) 0.0284(5) Uani 1 1 d . . . . .
C19 C 0.4454(4) 0.2708(2) 0.57222(14) 0.0296(5) Uani 1 1 d . . . . .
C3 C 0.2018(4) 0.4817(2) 0.85312(14) 0.0293(5) Uani 1 1 d . . . . .
C10 C 0.8485(4) 0.14152(19) 0.82804(15) 0.0315(5) Uani 1 1 d . . . . .
C7 C 0.3872(4) 0.3799(2) 0.86183(14) 0.0302(5) Uani 1 1 d . . . . .
C9 C 0.6658(4) 0.2313(2) 0.85385(15) 0.0313(5) Uani 1 1 d . . . . .
C16 C 0.4813(4) 0.3677(2) 0.68803(14) 0.0291(5) Uani 1 1 d . . . . .
H16 H 0.385349 0.450049 0.672669 0.035 Uiso 1 1 calc R . . . .
C4 C 0.0111(4) 0.4898(2) 0.79789(15) 0.0339(5) Uani 1 1 d . . . . .
H4 H 0.001892 0.428866 0.765314 0.041 Uiso 1 1 calc R . . . .
C15 C 0.8204(4) 0.0877(2) 0.75494(16) 0.0354(5) Uani 1 1 d . . . . .
H15 H 0.681104 0.108966 0.720549 0.043 Uiso 1 1 calc R . . . .
C2 C 0.2122(4) 0.5716(2) 0.90082(15) 0.0328(5) Uani 1 1 d . . . . .
H2 H 0.341145 0.566853 0.938919 0.039 Uiso 1 1 calc R . . . .
C23 C 0.7702(4) 0.3264(2) 0.45205(15) 0.0348(5) Uani 1 1 d . . . . .
H23 H 0.912593 0.366340 0.429499 0.042 Uiso 1 1 calc R . . . .
C17 C 0.7090(4) 0.3848(2) 0.61805(15) 0.0310(5) Uani 1 1 d . . . . .
H17A H 0.738855 0.474158 0.589765 0.037 Uiso 1 1 calc R . . . .
H17B H 0.848030 0.338193 0.652179 0.037 Uiso 1 1 calc R . . . .
C11 C 1.0511(4) 0.1071(2) 0.87963(15) 0.0355(5) Uani 1 1 d . . . . .
H11 H 1.070412 0.142652 0.930188 0.043 Uiso 1 1 calc R . . . .
C1 C 0.0366(4) 0.6670(2) 0.89293(16) 0.0368(5) Uani 1 1 d . . . . .
H1 H 0.044410 0.728047 0.925495 0.044 Uiso 1 1 calc R . . . .
C5 C -0.1640(4) 0.5854(2) 0.79023(16) 0.0377(5) Uani 1 1 d . . . . .
H5 H -0.293599 0.590468 0.752375 0.045 Uiso 1 1 calc R . . . .
C6 C -0.1515(4) 0.6739(2) 0.83746(16) 0.0391(6) Uani 1 1 d . . . . .
H6 H -0.272508 0.739953 0.831930 0.047 Uiso 0.75 1 calc R . P B 1
C12 C 1.2241(4) 0.0219(2) 0.85795(17) 0.0395(6) Uani 1 1 d . . . . .
H12 H 1.361317 -0.002519 0.893580 0.047 Uiso 1 1 calc R . . . .
C20 C 0.3526(4) 0.2060(2) 0.51917(16) 0.0390(6) Uani 1 1 d . . . . .
H20 H 0.211607 0.164977 0.542409 0.047 Uiso 1 1 calc R . . . .
C13 C 1.1929(4) -0.0261(2) 0.78417(18) 0.0403(6) Uani 1 1 d . . . . .
H13 H 1.314018 -0.082683 0.767766 0.048 Uiso 0.25 1 calc R . P A 2
C14 C 0.9940(4) 0.0034(2) 0.73216(17) 0.0399(6) Uani 1 1 d . . . . .
H14 H 0.976714 -0.033269 0.682042 0.048 Uiso 1 1 calc R . . . .
C22 C 0.6786(4) 0.2629(2) 0.39662(16) 0.0408(6) Uani 1 1 d . . . . .
H22 H 0.757361 0.260683 0.335310 0.049 Uiso 1 1 calc R . . . .
C21 C 0.4735(4) 0.2031(2) 0.43042(16) 0.0440(6) Uani 1 1 d . . . . .
H21 H 0.414055 0.159229 0.392223 0.053 Uiso 1 1 calc R . . . .
F1 F -0.3065(12) 0.7593(6) 0.8285(5) 0.0546(19) Uani 0.2 1 d . . P C 2

loop_
_atom_site_aniso_label
_atom_site_aniso_U_11
_atom_site_aniso_U_22
_atom_site_aniso_U_33
_atom_site_aniso_U_23
_atom_site_aniso_U_13
_atom_site_aniso_U_12
O2 0.0299(8) 0.0514(10) 0.0273(8) -0.0169(7) 0.0016(6) -0.0100(7)
O1 0.0441(9) 0.0504(10) 0.0303(8) -0.0150(7) -0.0026(7) 0.0049(8)
F2 0.0423(10) 0.0480(11) 0.0644(12) -0.0252(9) 0.0044(8) 0.0109(8)
N1 0.0374(10) 0.0386(11) 0.0279(10) -0.0078(8) -0.0049(8) 0.0074(9)
C18 0.0290(11) 0.0298(12) 0.0253(11) -0.0062(9) -0.0049(8) 0.0009(9)
C8 0.0298(11) 0.0310(12) 0.0252(10) -0.0085(9) -0.0017(8) -0.0058(9)
C19 0.0289(11) 0.0367(13) 0.0232(10) -0.0093(9) -0.0028(8) -0.0006(9)
C3 0.0283(11) 0.0339(12) 0.0260(11) -0.0095(9) 0.0015(8) -0.0053(9)
C10 0.0318(11) 0.0283(12) 0.0298(11) -0.0023(9) 0.0003(9) -0.0034(9)
C7 0.0307(11) 0.0361(13) 0.0256(11) -0.0102(9) -0.0026(8) -0.0065(10)
C9 0.0311(11) 0.0310(12) 0.0302(11) -0.0058(9) -0.0043(9) -0.0040(10)
C16 0.0313(11) 0.0306(12) 0.0266(11) -0.0105(9) -0.0024(8) -0.0022(9)
C4 0.0330(12) 0.0376(13) 0.0332(12) -0.0133(10) -0.0006(9) -0.0060(10)
C15 0.0322(12) 0.0330(13) 0.0390(13) -0.0078(10) -0.0027(9) -0.0023(10)
C2 0.0325(11) 0.0394(13) 0.0279(11) -0.0121(10) -0.0005(9) -0.0051(10)
C23 0.0336(12) 0.0406(13) 0.0273(11) -0.0080(10) 0.0029(9) -0.0027(10)
C17 0.0320(11) 0.0338(12) 0.0276(11) -0.0083(9) -0.0029(9) -0.0067(10)
C11 0.0364(12) 0.0367(13) 0.0299(12) -0.0052(10) -0.0015(9) -0.0035(10)
C1 0.0432(13) 0.0351(13) 0.0331(12) -0.0134(10) 0.0025(10) -0.0027(11)
C5 0.0287(11) 0.0478(15) 0.0349(12) -0.0096(11) -0.0014(9) -0.0051(11)
C6 0.0354(12) 0.0380(14) 0.0386(13) -0.0075(11) 0.0053(10) -0.0009(11)
C12 0.0320(12) 0.0391(14) 0.0398(13) -0.0015(11) -0.0021(10) -0.0008(11)
C20 0.0385(13) 0.0488(15) 0.0329(12) -0.0141(11) -0.0039(10) -0.0113(11)
C13 0.0345(12) 0.0305(13) 0.0491(15) -0.0062(11) 0.0051(10) 0.0020(10)
C14 0.0424(13) 0.0351(13) 0.0428(13) -0.0137(11) 0.0015(10) -0.0035(11)
C22 0.0453(14) 0.0491(15) 0.0293(12) -0.0155(11) 0.0013(10) -0.0019(12)
C21 0.0528(15) 0.0522(16) 0.0342(13) -0.0210(11) -0.0064(11) -0.0092(13)
F1 0.048(4) 0.042(4) 0.066(5) -0.011(4) 0.002(4) 0.009(4)

loop_
_atom_type_symbol
_atom_type_description
_atom_type_scat_dispersion_real
_atom_type_scat_dispersion_imag
_atom_type_scat_source
C C 0.0033 0.0016 'International Tables Vol C Tables 4.2.6.8 and 6.1.1.4'
H H 0.0000 0.0000 'International Tables Vol C Tables 4.2.6.8 and 6.1.1.4'
F F 0.0171 0.0103 'International Tables Vol C Tables 4.2.6.8 and 6.1.1.4'
N N 0.0061 0.0033 'International Tables Vol C Tables 4.2.6.8 and 6.1.1.4'
O O 0.0106 0.0060 'International Tables Vol C Tables 4.2.6.8 and 6.1.1.4'

loop_
_geom_angle_atom_site_label_1
_geom_angle_atom_site_label_2
_geom_angle_atom_site_label_3
_geom_angle
_geom_angle_site_symmetry_1
_geom_angle_site_symmetry_3
_geom_angle_publ_flag
C19 O2 C16 107.23(15) . . ?
C7 O1 N1 108.06(15) . . ?
C9 N1 O1 106.30(15) . . ?
C19 C18 C23 119.3(2) . . ?
C19 C18 C17 108.61(17) . . ?
C23 C18 C17 132.0(2) . . ?
C7 C8 C9 103.90(18) . . ?
C7 C8 C16 124.46(19) . . ?
C9 C8 C16 131.39(19) . . ?
O2 C19 C18 113.52(18) . . ?
O2 C19 C20 123.91(19) . . ?
C20 C19 C18 122.54(19) . . ?
C4 C3 C7 120.49(19) . . ?
C4 C3 C2 119.1(2) . . ?
C2 C3 C7 120.41(19) . . ?
C15 C10 C9 121.39(19) . . ?
C15 C10 C11 119.2(2) . . ?
C11 C10 C9 119.34(19) . . ?
O1 C7 C8 110.40(18) . . ?
O1 C7 C3 116.03(17) . . ?
C8 C7 C3 133.57(19) . . ?
N1 C9 C8 111.34(18) . . ?
N1 C9 C10 116.76(18) . . ?
C8 C9 C10 131.86(19) . . ?
O2 C16 C8 109.63(16) . . ?
O2 C16 H16 107.5 . . ?
O2 C16 C17 106.30(15) . . ?
C8 C16 H16 107.5 . . ?
C8 C16 C17 117.85(17) . . ?
C17 C16 H16 107.5 . . ?
C3 C4 H4 119.8 . . ?
C5 C4 C3 120.4(2) . . ?
C5 C4 H4 119.8 . . ?
C10 C15 H15 119.8 . . ?
C14 C15 C10 120.4(2) . . ?
C14 C15 H15 119.8 . . ?
C3 C2 H2 119.9 . . ?
C1 C2 C3 120.3(2) . . ?
C1 C2 H2 119.9 . . ?
C18 C23 H23 120.4 . . ?
C18 C23 C22 119.2(2) . . ?
C22 C23 H23 120.4 . . ?
C18 C17 C16 101.98(16) . . ?
C18 C17 H17A 111.4 . . ?
C18 C17 H17B 111.4 . . ?
C16 C17 H17A 111.4 . . ?
C16 C17 H17B 111.4 . . ?
H17A C17 H17B 109.2 . . ?
C10 C11 H11 119.7 . . ?
C12 C11 C10 120.7(2) . . ?
C12 C11 H11 119.7 . . ?
C2 C1 H1 120.0 . . ?
C2 C1 C6 119.9(2) . . ?
C6 C1 H1 120.0 . . ?
C4 C5 H5 120.0 . . ?
C4 C5 C6 120.0(2) . . ?
C6 C5 H5 120.0 . . ?
C1 C6 H6 119.8 . . ?
C5 C6 C1 120.3(2) . . ?
C5 C6 H6 119.8 . . ?
F1 C6 C1 120.6(4) . . ?
F1 C6 C5 119.1(4) . . ?
C11 C12 H12 120.8 . . ?
C13 C12 C11 118.3(2) . . ?
C13 C12 H12 120.8 . . ?
C19 C20 H20 121.3 . . ?
C19 C20 C21 117.4(2) . . ?
C21 C20 H20 121.3 . . ?
F2 C13 C12 117.5(2) . . ?
F2 C13 C14 119.3(2) . . ?
C12 C13 H13 118.4 . . ?
C12 C13 C14 123.2(2) . . ?
C14 C13 H13 118.4 . . ?
C15 C14 H14 120.9 . . ?
C13 C14 C15 118.2(2) . . ?
C13 C14 H14 120.9 . . ?
C23 C22 H22 119.9 . . ?
C21 C22 C23 120.2(2) . . ?
C21 C22 H22 119.9 . . ?
C20 C21 H21 119.4 . . ?
C22 C21 C20 121.3(2) . . ?
C22 C21 H21 119.4 . . ?

loop_
_geom_bond_atom_site_label_1
_geom_bond_atom_site_label_2
_geom_bond_distance
_geom_bond_site_symmetry_2
_geom_bond_publ_flag
O2 C19 1.368(2) . ?
O2 C16 1.471(2) . ?
O1 N1 1.418(2) . ?
O1 C7 1.344(2) . ?
F2 C13 1.338(3) . ?
N1 C9 1.314(3) . ?
C18 C19 1.384(3) . ?
C18 C23 1.385(3) . ?
C18 C17 1.501(3) . ?
C8 C7 1.374(3) . ?
C8 C9 1.425(3) . ?
C8 C16 1.490(3) . ?
C19 C20 1.380(3) . ?
C3 C7 1.460(3) . ?
C3 C4 1.392(3) . ?
C3 C2 1.395(3) . ?
C10 C9 1.473(3) . ?
C10 C15 1.393(3) . ?
C10 C11 1.394(3) . ?
C16 H16 1.0000 . ?
C16 C17 1.547(3) . ?
C4 H4 0.9500 . ?
C4 C5 1.376(3) . ?
C15 H15 0.9500 . ?
C15 C14 1.383(3) . ?
C2 H2 0.9500 . ?
C2 C1 1.375(3) . ?
C23 H23 0.9500 . ?
C23 C22 1.391(3) . ?
C17 H17A 0.9900 . ?
C17 H17B 0.9900 . ?
C11 H11 0.9500 . ?
C11 C12 1.382(3) . ?
C1 H1 0.9500 . ?
C1 C6 1.385(3) . ?
C5 H5 0.9500 . ?
C5 C6 1.378(3) . ?
C6 H6 0.9500 . ?
C6 F1 1.221(7) . ?
C12 H12 0.9500 . ?
C12 C13 1.363(3) . ?
C20 H20 0.9500 . ?
C20 C21 1.389(3) . ?
C13 H13 0.9500 . ?
C13 C14 1.380(3) . ?
C14 H14 0.9500 . ?
C22 H22 0.9500 . ?
C22 C21 1.382(3) . ?
C21 H21 0.9500 . ?
